data_7244750
loop_
_publ_author_name
'Dong, Pei-Zhen'
'Qiu, Bin'
'An, Xiao-De'
'Xiao, Jian'

_publ_section_title
;
 Cascade dearomative [4 + 2] cycloaddition of indoles with in situ
 generated ortho-quinone methides: practical access to divergent
 indoline-fused polycycles
;
_journal_issue 9
_journal_name_full 'Green Chemistry'
_journal_page_first 3772
_journal_page_last 3777
_journal_paper_doi 10.1039/D2GC00387B
_journal_volume 24
_journal_year 2022
_chemical_formula_sum 'C25 H20 N2 O'
_chemical_formula_weight 364.43
_space_group_crystal_system monoclinic
_space_group_IT_number 14
_space_group_name_Hall '-P 2yn'
_space_group_name_H-M_alt 'P 1 21/n 1'
_atom_sites_solution_hydrogens geom
_audit_creation_method SHELXL-2018/3
_audit_update_record
;
2021-09-28 deposited with the CCDC.	2022-04-07 downloaded from the CCDC.
;
_cell_angle_alpha 90
_cell_angle_beta 101.311(9)
_cell_angle_gamma 90
_cell_formula_units_Z 4
_cell_length_a 9.2685(8)
_cell_length_b 18.7779(14)
_cell_length_c 10.9806(10)
_cell_measurement_reflns_used 1074
_cell_measurement_temperature 293(2)
_cell_measurement_theta_max 68.7490
_cell_measurement_theta_min 4.6940
_cell_volume 1874.0(3)
_computing_cell_refinement 'CrysAlisPro 1.171.40.53 (Rigaku OD, 2019)'
_computing_data_collection 'CrysAlisPro 1.171.40.53 (Rigaku OD, 2019)'
_computing_data_reduction 'CrysAlisPro 1.171.40.53 (Rigaku OD, 2019)'
_computing_structure_refinement 'SHELXL-2018/3 (Sheldrick, 2018)'
_computing_structure_solution 'SHELXL-2018/3 (Sheldrick, 2018)'
_diffrn_ambient_temperature 293(2)
_diffrn_measured_fraction_theta_full 0.999
_diffrn_measured_fraction_theta_max 0.999
_diffrn_measurement_device_type 'Xcalibur, Eos, Gemini'
_diffrn_radiation_type CuK\a
_diffrn_radiation_wavelength 1.54184
_diffrn_reflns_av_R_equivalents 0.0518
_diffrn_reflns_av_unetI/netI 0.0915
_diffrn_reflns_Laue_measured_fraction_full 0.999
_diffrn_reflns_Laue_measured_fraction_max 0.999
_diffrn_reflns_limit_h_max 9
_diffrn_reflns_limit_h_min -11
_diffrn_reflns_limit_k_max 16
_diffrn_reflns_limit_k_min -22
_diffrn_reflns_limit_l_max 13
_diffrn_reflns_limit_l_min -8
_diffrn_reflns_number 6628
_diffrn_reflns_point_group_measured_fraction_full 0.999
_diffrn_reflns_point_group_measured_fraction_max 0.999
_diffrn_reflns_theta_full 67.243
_diffrn_reflns_theta_max 67.243
_diffrn_reflns_theta_min 4.710
_diffrn_source 'fine-focus sealed X-ray tube'
_exptl_absorpt_coefficient_mu 0.621
_exptl_absorpt_correction_T_max 1.00000
_exptl_absorpt_correction_T_min 0.82891
_exptl_absorpt_correction_type multi-scan
_exptl_absorpt_process_details SADABS
_exptl_crystal_colour WHITE
_exptl_crystal_density_diffrn 1.292
_exptl_crystal_description BLOCK
_exptl_crystal_F_000 768
_exptl_crystal_size_max 0.120
_exptl_crystal_size_mid 0.120
_exptl_crystal_size_min 0.110
_refine_diff_density_max 0.156
_refine_diff_density_min -0.168
_refine_diff_density_rms 0.041
_refine_ls_extinction_coef 0.00169(14)
_refine_ls_extinction_expression Fc^*^=kFc[1+0.001xFc^2^\l^3^/sin(2\q)]^-1/4^
_refine_ls_extinction_method 'SHELXL-2018/3 (Sheldrick 2018)'
_refine_ls_goodness_of_fit_ref 0.983
_refine_ls_hydrogen_treatment constr
_refine_ls_matrix_type full
_refine_ls_number_parameters 255
_refine_ls_number_reflns 3353
_refine_ls_number_restraints 0
_refine_ls_restrained_S_all 0.983
_refine_ls_R_factor_all 0.1214
_refine_ls_R_factor_gt 0.0572
_refine_ls_shift/su_max 0.000
_refine_ls_shift/su_mean 0.000
_refine_ls_structure_factor_coef Fsqd
_refine_ls_weighting_details 'w=1/[\s^2^(Fo^2^)+(0.0312P)^2^] where P=(Fo^2^+2Fc^2^)/3'
_refine_ls_weighting_scheme calc
_refine_ls_wR_factor_gt 0.1032
_refine_ls_wR_factor_ref 0.1399
_reflns_Friedel_coverage 0.000
_reflns_number_gt 1697
_reflns_number_total 3353
_reflns_threshold_expression 'I > 2\s(I)'
_cod_data_source_file d2gc00387b2.cif
_cod_data_source_block exp_12437
_cod_depositor_comments 'Adding full bibliography for 7244749--7244751.cif.'
_cod_original_sg_symbol_H-M 'P 21/n'
_cod_database_code 7244750
_shelx_shelxl_version_number 2018/3
_shelx_space_group_comment
;
The symmetry employed for this shelxl refinement is uniquely defined
by the following loop, which should always be used as a source of
symmetry information in preference to the above space-group names.
They are only intended as comments.
;
_shelx_estimated_absorpt_t_min 0.929
_shelx_estimated_absorpt_t_max 0.935

loop_
_space_group_symop_operation_xyz
'x, y, z'
'-x+1/2, y+1/2, -z+1/2'
'-x, -y, -z'
'x-1/2, -y-1/2, z-1/2'

loop_
_atom_site_label
_atom_site_type_symbol
_atom_site_fract_x
_atom_site_fract_y
_atom_site_fract_z
_atom_site_U_iso_or_equiv
_atom_site_adp_type
_atom_site_occupancy
_atom_site_site_symmetry_order
_atom_site_calc_flag
_atom_site_refinement_flags_posn
_atom_site_refinement_flags_adp
_atom_site_refinement_flags_occupancy
_atom_site_disorder_assembly
_atom_site_disorder_group
N1 N 0.4184(3) 0.28834(15) -0.0010(2) 0.0491(7) Uani 1 1 d . . . . .
N2 N -0.2173(3) 0.14227(18) -0.0003(3) 0.0668(9) Uani 1 1 d . . . . .
H2A H -0.306682 0.146965 -0.039523 0.080 Uiso 1 1 calc R U . . .
O1 O 0.2629(2) 0.18301(11) 0.19855(18) 0.0488(6) Uani 1 1 d . . . . .
C1 C 0.4139(3) 0.16914(19) 0.0427(3) 0.0489(9) Uani 1 1 d . . . . .
C2 C 0.4108(4) 0.09805(19) 0.0151(3) 0.0590(10) Uani 1 1 d . . . . .
H2 H 0.403466 0.064295 0.075570 0.071 Uiso 1 1 calc R U . . .
C3 C 0.4188(4) 0.0771(2) -0.1046(4) 0.0637(11) Uani 1 1 d . . . . .
H3 H 0.416897 0.029047 -0.125123 0.076 Uiso 1 1 calc R U . . .
C4 C 0.4296(4) 0.1279(2) -0.1927(3) 0.0582(10) Uani 1 1 d . . . . .
H4 H 0.436116 0.113122 -0.272337 0.070 Uiso 1 1 calc R U . . .
C5 C 0.4312(3) 0.20022(19) -0.1671(3) 0.0516(9) Uani 1 1 d . . . . .
H5 H 0.438341 0.233944 -0.227668 0.062 Uiso 1 1 calc R U . . .
C6 C 0.4217(3) 0.22016(18) -0.0471(3) 0.0460(8) Uani 1 1 d . . . . .
C7 C 0.3641(4) 0.34721(19) -0.0833(3) 0.0689(12) Uani 1 1 d . . . . .
H7A H 0.282505 0.330614 -0.146191 0.083 Uiso 1 1 calc R U . . .
H7B H 0.441520 0.362735 -0.125186 0.083 Uiso 1 1 calc R U . . .
C8 C 0.3140(4) 0.40959(19) -0.0167(3) 0.0540(9) Uani 1 1 d . . . . .
C9 C 0.3171(4) 0.47789(19) -0.0660(3) 0.0663(11) Uani 1 1 d . . . . .
H9 H 0.349438 0.484329 -0.140292 0.080 Uiso 1 1 calc R U . . .
C10 C 0.2731(4) 0.5355(2) -0.0062(4) 0.0718(12) Uani 1 1 d . . . . .
H10 H 0.274498 0.580731 -0.040579 0.086 Uiso 1 1 calc R U . . .
C11 C 0.2269(4) 0.5270(2) 0.1047(4) 0.0677(11) Uani 1 1 d . . . . .
H11 H 0.198449 0.566210 0.145977 0.081 Uiso 1 1 calc R U . . .
C12 C 0.2232(4) 0.45903(19) 0.1542(3) 0.0610(10) Uani 1 1 d . . . . .
H12 H 0.191437 0.453030 0.228799 0.073 Uiso 1 1 calc R U . . .
C13 C 0.2662(4) 0.40002(18) 0.0942(3) 0.0498(9) Uani 1 1 d . . . . .
C14 C 0.2659(4) 0.32563(17) 0.1465(3) 0.0463(8) Uani 1 1 d . . . . .
H14 H 0.268381 0.330369 0.235802 0.056 Uiso 1 1 calc R U . . .
C15 C 0.4061(3) 0.28673(18) 0.1318(3) 0.0466(8) Uani 1 1 d . . . . .
C16 C 0.3975(3) 0.20497(17) 0.1603(3) 0.0492(9) Uani 1 1 d . . . . .
H16 H 0.481466 0.192111 0.225726 0.059 Uiso 1 1 calc R U . . .
C17 C 0.1369(3) 0.21053(18) 0.1235(3) 0.0425(8) Uani 1 1 d . . . . .
C18 C 0.0163(4) 0.16561(18) 0.0893(3) 0.0462(8) Uani 1 1 d . . . . .
C19 C -0.0117(4) 0.09188(19) 0.1056(3) 0.0593(10) Uani 1 1 d . . . . .
H19 H 0.054627 0.058323 0.146011 0.071 Uiso 1 1 calc R U . . .
C20 C -0.1542(4) 0.0803(2) 0.0503(4) 0.0702(12) Uani 1 1 d . . . . .
H20 H -0.202028 0.036566 0.047329 0.084 Uiso 1 1 calc R U . . .
C21 C -0.1139(4) 0.1958(2) 0.0222(3) 0.0508(9) Uani 1 1 d . . . . .
C22 C -0.1245(4) 0.26738(19) -0.0126(3) 0.0541(9) Uani 1 1 d . . . . .
H22 H -0.211610 0.286305 -0.057493 0.065 Uiso 1 1 calc R U . . .
C23 C -0.0008(4) 0.30887(19) 0.0224(3) 0.0512(9) Uani 1 1 d . . . . .
H23 H -0.004306 0.356518 -0.001077 0.061 Uiso 1 1 calc R U . . .
C24 C 0.1305(4) 0.28142(17) 0.0924(3) 0.0436(8) Uani 1 1 d . . . . .
C25 C 0.5442(4) 0.31941(19) 0.2120(3) 0.0674(11) Uani 1 1 d . . . . .
H25A H 0.629762 0.294653 0.197168 0.101 Uiso 1 1 calc R U . . .
H25B H 0.538658 0.315282 0.298069 0.101 Uiso 1 1 calc R U . . .
H25C H 0.550767 0.368762 0.190905 0.101 Uiso 1 1 calc R U . . .

loop_
_atom_site_aniso_label
_atom_site_aniso_U_11
_atom_site_aniso_U_22
_atom_site_aniso_U_33
_atom_site_aniso_U_23
_atom_site_aniso_U_13
_atom_site_aniso_U_12
N1 0.0515(18) 0.0499(18) 0.0476(16) 0.0072(14) 0.0138(14) 0.0008(14)
N2 0.0439(18) 0.081(2) 0.073(2) -0.0090(19) 0.0044(16) -0.0131(18)
O1 0.0403(13) 0.0586(15) 0.0478(13) 0.0125(12) 0.0095(10) -0.0052(12)
C1 0.0363(18) 0.054(2) 0.058(2) 0.0080(19) 0.0139(16) 0.0030(17)
C2 0.054(2) 0.054(2) 0.071(2) 0.011(2) 0.017(2) 0.0054(19)
C3 0.058(3) 0.054(2) 0.083(3) -0.001(2) 0.025(2) 0.005(2)
C4 0.044(2) 0.067(3) 0.065(2) -0.002(2) 0.0141(18) 0.0060(19)
C5 0.045(2) 0.062(2) 0.051(2) 0.0087(19) 0.0168(16) 0.0039(18)
C6 0.0311(18) 0.051(2) 0.057(2) 0.0065(18) 0.0104(15) 0.0029(16)
C7 0.096(3) 0.056(3) 0.059(2) 0.016(2) 0.024(2) 0.008(2)
C8 0.057(2) 0.048(2) 0.058(2) 0.0051(18) 0.0134(18) -0.0010(18)
C9 0.080(3) 0.054(2) 0.069(2) 0.015(2) 0.023(2) 0.006(2)
C10 0.080(3) 0.055(3) 0.081(3) 0.014(2) 0.015(2) 0.008(2)
C11 0.072(3) 0.049(2) 0.081(3) -0.004(2) 0.013(2) 0.004(2)
C12 0.067(3) 0.055(2) 0.063(2) -0.002(2) 0.017(2) -0.001(2)
C13 0.046(2) 0.048(2) 0.055(2) 0.0034(18) 0.0092(17) -0.0038(17)
C14 0.050(2) 0.049(2) 0.0413(18) 0.0015(16) 0.0131(15) -0.0059(17)
C15 0.0367(19) 0.058(2) 0.0452(18) 0.0067(17) 0.0076(15) -0.0019(17)
C16 0.0349(18) 0.058(2) 0.054(2) 0.0149(18) 0.0080(15) -0.0015(17)
C17 0.0333(17) 0.058(2) 0.0373(17) 0.0029(16) 0.0095(14) 0.0003(16)
C18 0.0409(19) 0.054(2) 0.0474(19) -0.0026(17) 0.0170(15) -0.0051(17)
C19 0.052(2) 0.053(2) 0.073(2) 0.000(2) 0.0129(19) -0.0097(19)
C20 0.061(3) 0.066(3) 0.084(3) -0.004(2) 0.016(2) -0.020(2)
C21 0.040(2) 0.066(3) 0.0464(19) -0.0115(19) 0.0095(16) -0.0102(19)
C22 0.040(2) 0.068(3) 0.053(2) -0.001(2) 0.0064(16) 0.0100(19)
C23 0.048(2) 0.058(2) 0.049(2) 0.0047(18) 0.0126(17) 0.0048(18)
C24 0.0411(19) 0.049(2) 0.0419(17) 0.0020(16) 0.0117(15) -0.0038(16)
C25 0.049(2) 0.083(3) 0.064(2) 0.006(2) -0.0020(19) -0.021(2)

loop_
_atom_type_symbol
_atom_type_description
_atom_type_scat_dispersion_real
_atom_type_scat_dispersion_imag
_atom_type_scat_source
C C 0.0181 0.0091 'International Tables Vol C Tables 4.2.6.8 and 6.1.1.4'
H H 0.0000 0.0000 'International Tables Vol C Tables 4.2.6.8 and 6.1.1.4'
N N 0.0311 0.0180 'International Tables Vol C Tables 4.2.6.8 and 6.1.1.4'
O O 0.0492 0.0322 'International Tables Vol C Tables 4.2.6.8 and 6.1.1.4'

loop_
_geom_angle_atom_site_label_1
_geom_angle_atom_site_label_2
_geom_angle_atom_site_label_3
_geom_angle
_geom_angle_site_symmetry_1
_geom_angle_site_symmetry_3
_geom_angle_publ_flag
C6 N1 C7 120.5(3) . . ?
C6 N1 C15 110.7(3) . . ?
C7 N1 C15 122.8(3) . . ?
C20 N2 C21 108.7(3) . . ?
C17 O1 C16 113.1(2) . . ?
C2 C1 C6 121.2(3) . . ?
C2 C1 C16 129.1(3) . . ?
C6 C1 C16 109.5(3) . . ?
C1 C2 C3 118.9(3) . . ?
C4 C3 C2 119.7(4) . . ?
C3 C4 C5 122.3(3) . . ?
C4 C5 C6 117.2(3) . . ?
N1 C6 C1 111.8(3) . . ?
N1 C6 C5 127.5(3) . . ?
C1 C6 C5 120.7(3) . . ?
N1 C7 C8 113.1(3) . . ?
C13 C8 C9 119.7(3) . . ?
C13 C8 C7 120.6(3) . . ?
C9 C8 C7 119.7(3) . . ?
C10 C9 C8 120.6(3) . . ?
C9 C10 C11 120.4(4) . . ?
C10 C11 C12 119.3(4) . . ?
C13 C12 C11 121.1(3) . . ?
C8 C13 C12 119.0(3) . . ?
C8 C13 C14 118.6(3) . . ?
C12 C13 C14 122.4(3) . . ?
C13 C14 C24 114.7(3) . . ?
C13 C14 C15 109.7(3) . . ?
C24 C14 C15 110.6(3) . . ?
N1 C15 C14 109.0(3) . . ?
N1 C15 C25 109.9(3) . . ?
C14 C15 C25 112.3(3) . . ?
N1 C15 C16 103.4(3) . . ?
C14 C15 C16 111.6(3) . . ?
C25 C15 C16 110.2(3) . . ?
O1 C16 C1 111.2(3) . . ?
O1 C16 C15 114.5(3) . . ?
C1 C16 C15 104.5(3) . . ?
C24 C17 O1 119.9(3) . . ?
C24 C17 C18 121.9(3) . . ?
O1 C17 C18 118.1(3) . . ?
C17 C18 C21 117.3(3) . . ?
C17 C18 C19 135.3(3) . . ?
C21 C18 C19 107.4(3) . . ?
C20 C19 C18 106.6(4) . . ?
C19 C20 N2 110.2(3) . . ?
N2 C21 C22 130.2(3) . . ?
N2 C21 C18 107.2(3) . . ?
C22 C21 C18 122.7(3) . . ?
C23 C22 C21 117.3(3) . . ?
C22 C23 C24 122.0(3) . . ?
C17 C24 C23 118.9(3) . . ?
C17 C24 C14 116.1(3) . . ?
C23 C24 C14 124.9(3) . . ?

loop_
_geom_bond_atom_site_label_1
_geom_bond_atom_site_label_2
_geom_bond_distance
_geom_bond_site_symmetry_2
_geom_bond_publ_flag
N1 C6 1.379(4) . ?
N1 C7 1.454(4) . ?
N1 C15 1.485(4) . ?
N2 C20 1.371(4) . ?
N2 C21 1.378(4) . ?
O1 C17 1.390(3) . ?
O1 C16 1.452(3) . ?
C1 C2 1.368(4) . ?
C1 C6 1.387(4) . ?
C1 C16 1.490(4) . ?
C2 C3 1.388(4) . ?
C3 C4 1.376(4) . ?
C4 C5 1.387(4) . ?
C5 C6 1.389(4) . ?
C7 C8 1.502(4) . ?
C8 C13 1.386(4) . ?
C8 C9 1.395(4) . ?
C9 C10 1.370(4) . ?
C10 C11 1.377(4) . ?
C11 C12 1.390(4) . ?
C12 C13 1.387(4) . ?
C13 C14 1.511(4) . ?
C14 C24 1.525(4) . ?
C14 C15 1.527(4) . ?
C15 C25 1.532(4) . ?
C15 C16 1.572(4) . ?
C17 C24 1.373(4) . ?
C17 C18 1.391(4) . ?
C18 C21 1.405(4) . ?
C18 C19 1.426(4) . ?
C19 C20 1.359(5) . ?
C21 C22 1.395(4) . ?
C22 C23 1.377(4) . ?
C23 C24 1.403(4) . ?
